data_7039095
loop_
_publ_author_name
'Postle, Shawn'
'Podgorny, Vitali'
'Stephan, Douglas W.'

_publ_section_title
;
 Electrophilic phosphonium cations (EPCs) with perchlorinated-aryl
 substituents: towards air-stable phosphorus-based Lewis acid catalysts.
;
_journal_issue 37
_journal_name_full 'Dalton transactions (Cambridge, England : 2003)'
_journal_page_first 14651
_journal_page_last 14657
_journal_paper_doi 10.1039/c6dt01339b
_journal_volume 45
_journal_year 2016
_chemical_formula_sum 'C6 Cl5'
_chemical_formula_weight 249.31
_chemical_name_systematic
; 
 ? 
;
_space_group_IT_number 60
_symmetry_cell_setting orthorhombic
_symmetry_space_group_name_Hall '-P 2n 2ab'
_symmetry_space_group_name_H-M 'P b c n'
_atom_sites_solution_hydrogens none
_atom_sites_solution_primary direct
_atom_sites_solution_secondary difmap
_audit_creation_method SHELXL-97
_audit_update_record
;
2016-04-04 deposited with the CCDC.
2016-04-25 downloaded from the CCDC.
;
_cell_angle_alpha 90.00
_cell_angle_beta 90.00
_cell_angle_gamma 90.00
_cell_formula_units_Z 8
_cell_length_a 13.3969(9)
_cell_length_b 10.5584(8)
_cell_length_c 11.6957(9)
_cell_measurement_reflns_used 8430
_cell_measurement_temperature 150(2)
_cell_measurement_theta_max 27.39
_cell_measurement_theta_min 2.45
_cell_volume 1654.4(2)
_computing_structure_refinement 'SHELXL-97 (Sheldrick, 2008)'
_computing_structure_solution 'SHELXS-97 (Sheldrick, 2008)'
_diffrn_ambient_temperature 150(2)
_diffrn_measured_fraction_theta_full 0.996
_diffrn_measured_fraction_theta_max 0.996
_diffrn_measurement_device_type 'Bruker APEX-II CCD'
_diffrn_measurement_method '\f and \w scans'
_diffrn_radiation_monochromator graphite
_diffrn_radiation_source 'fine-focus sealed tube'
_diffrn_radiation_type MoK\a
_diffrn_radiation_wavelength 0.71073
_diffrn_reflns_av_R_equivalents 0.0453
_diffrn_reflns_av_sigmaI/netI 0.0196
_diffrn_reflns_limit_h_max 17
_diffrn_reflns_limit_h_min -17
_diffrn_reflns_limit_k_max 13
_diffrn_reflns_limit_k_min -13
_diffrn_reflns_limit_l_max 15
_diffrn_reflns_limit_l_min -15
_diffrn_reflns_number 25237
_diffrn_reflns_theta_full 27.54
_diffrn_reflns_theta_max 27.54
_diffrn_reflns_theta_min 2.46
_exptl_absorpt_coefficient_mu 1.673
_exptl_absorpt_correction_T_max 0.5543
_exptl_absorpt_correction_T_min 0.4885
_exptl_absorpt_correction_type multi-scan
_exptl_absorpt_process_details
'SADABS. Area-Detector Integration Software. (Siemens Industrial Automation, 1995, Inc.: Madison, WI)'
_exptl_crystal_colour colourless
_exptl_crystal_density_diffrn 2.002
_exptl_crystal_density_method 'not measured'
_exptl_crystal_description triangular
_exptl_crystal_F_000 968
_exptl_crystal_size_max 0.50
_exptl_crystal_size_mid 0.40
_exptl_crystal_size_min 0.40
_refine_diff_density_max 0.388
_refine_diff_density_min -0.319
_refine_diff_density_rms 0.058
_refine_ls_extinction_method none
_refine_ls_goodness_of_fit_ref 0.990
_refine_ls_hydrogen_treatment none
_refine_ls_matrix_type full
_refine_ls_number_parameters 100
_refine_ls_number_reflns 1900
_refine_ls_number_restraints 0
_refine_ls_restrained_S_all 0.990
_refine_ls_R_factor_all 0.0322
_refine_ls_R_factor_gt 0.0244
_refine_ls_shift/su_max 0.001
_refine_ls_shift/su_mean 0.000
_refine_ls_structure_factor_coef Fsqd
_refine_ls_weighting_details 'calc w=1/[\s^2^(Fo^2^)+(0.0235P)^2^+1.4917P] where P=(Fo^2^+2Fc^2^)/3'
_refine_ls_weighting_scheme calc
_refine_ls_wR_factor_gt 0.0561
_refine_ls_wR_factor_ref 0.0600
_reflns_number_gt 1627
_reflns_number_total 1900
_reflns_threshold_expression >2sigma(I)
_cod_data_source_file c6dt01339b2.cif
_cod_data_source_block sad
_cod_depositor_comments 'Adding full bibliography for 7039093--7039097.cif.'
_cod_original_sg_symbol_H-M Pbcn
_cod_database_code 7039095

loop_
_symmetry_equiv_pos_as_xyz
'x, y, z'
'x+1/2, -y+1/2, -z'
'-x, y, -z+1/2'
'-x+1/2, -y+1/2, z+1/2'
'-x, -y, -z'
'-x-1/2, y-1/2, z'
'x, -y, z-1/2'
'x-1/2, y-1/2, -z-1/2'

loop_
_atom_site_label
_atom_site_type_symbol
_atom_site_fract_x
_atom_site_fract_y
_atom_site_fract_z
_atom_site_U_iso_or_equiv
_atom_site_adp_type
_atom_site_occupancy
_atom_site_symmetry_multiplicity
_atom_site_calc_flag
Cl1 Cl 0.11180(3) 0.36525(6) 0.31980(5) 0.04425(15) Uani 1 1 d
Cl2 Cl 0.20199(4) 0.56191(5) 0.15060(5) 0.04029(14) Uani 1 1 d
Cl3 Cl 0.25143(4) 0.18019(5) 0.45119(4) 0.03670(13) Uani 1 1 d
Cl4 Cl 0.48140(3) 0.19310(4) 0.41433(4) 0.02921(12) Uani 1 1 d
Cl5 Cl 0.43194(4) 0.57257(5) 0.11249(4) 0.03570(13) Uani 1 1 d
C1 C 0.23870(12) 0.37159(18) 0.29913(16) 0.0261(4) Uani 1 1 d
C2 C 0.27867(13) 0.45870(18) 0.22285(15) 0.0261(4) Uani 1 1 d
C3 C 0.38175(13) 0.46238(17) 0.20492(15) 0.0236(4) Uani 1 1 d
C4 C 0.44491(11) 0.37900(16) 0.26163(14) 0.0195(3) Uani 1 1 d
C5 C 0.30074(12) 0.28947(17) 0.35819(15) 0.0236(4) Uani 1 1 d
C6 C 0.40380(12) 0.29416(16) 0.33948(14) 0.0204(3) Uani 1 1 d

loop_
_atom_site_aniso_label
_atom_site_aniso_U_11
_atom_site_aniso_U_22
_atom_site_aniso_U_33
_atom_site_aniso_U_23
_atom_site_aniso_U_13
_atom_site_aniso_U_12
Cl1 0.0149(2) 0.0593(4) 0.0586(3) -0.0114(3) 0.0036(2) 0.0017(2)
Cl2 0.0364(3) 0.0454(3) 0.0391(3) -0.0044(2) -0.0090(2) 0.0229(2)
Cl3 0.0323(2) 0.0343(3) 0.0434(3) 0.0020(2) 0.0156(2) -0.0087(2)
Cl4 0.0234(2) 0.0296(2) 0.0347(2) 0.00873(19) 0.00336(17) 0.00638(18)
Cl5 0.0397(3) 0.0348(3) 0.0325(3) 0.0128(2) 0.0078(2) 0.0086(2)
C1 0.0147(8) 0.0318(10) 0.0318(10) -0.0113(8) 0.0018(7) 0.0024(7)
C2 0.0232(8) 0.0293(10) 0.0258(9) -0.0075(7) -0.0040(7) 0.0100(8)
C3 0.0253(8) 0.0245(9) 0.0212(8) -0.0013(7) 0.0016(7) 0.0031(7)
C4 0.0166(8) 0.0201(8) 0.0218(8) -0.0038(7) 0.0012(6) 0.0008(6)
C5 0.0209(8) 0.0244(9) 0.0256(9) -0.0047(7) 0.0060(7) -0.0034(7)
C6 0.0185(8) 0.0201(8) 0.0226(8) -0.0020(7) 0.0006(6) 0.0016(7)

loop_
_atom_type_symbol
_atom_type_description
_atom_type_scat_dispersion_real
_atom_type_scat_dispersion_imag
_atom_type_scat_source
C C 0.0033 0.0016 'International Tables Vol C Tables 4.2.6.8 and 6.1.1.4'
Cl Cl 0.1484 0.1585 'International Tables Vol C Tables 4.2.6.8 and 6.1.1.4'

loop_
_geom_angle_atom_site_label_1
_geom_angle_atom_site_label_2
_geom_angle_atom_site_label_3
_geom_angle
_geom_angle_site_symmetry_3
C5 C1 C2 120.23(15) .
C5 C1 Cl1 119.93(14) .
C2 C1 Cl1 119.84(14) .
C3 C2 C1 119.72(16) .
C3 C2 Cl2 119.94(15) .
C1 C2 Cl2 120.34(14) .
C2 C3 C4 120.84(16) .
C2 C3 Cl5 119.88(14) .
C4 C3 Cl5 119.28(13) .
C6 C4 C3 118.64(15) .
C6 C4 C4 120.53(14) 3_655
C3 C4 C4 120.82(14) 3_655
C1 C5 C6 119.47(16) .
C1 C5 Cl3 120.35(13) .
C6 C5 Cl3 120.16(14) .
C4 C6 C5 121.07(15) .
C4 C6 Cl4 119.41(12) .
C5 C6 Cl4 119.52(13) .

loop_
_geom_bond_atom_site_label_1
_geom_bond_atom_site_label_2
_geom_bond_distance
_geom_bond_site_symmetry_2
Cl1 C1 1.7186(17) .
Cl2 C2 1.7196(18) .
Cl3 C5 1.7177(18) .
Cl4 C6 1.7280(17) .
Cl5 C3 1.7246(18) .
C1 C5 1.385(3) .
C1 C2 1.389(3) .
C2 C3 1.397(2) .
C3 C4 1.390(2) .
C4 C6 1.391(2) .
C4 C4 1.501(3) 3_655
C5 C6 1.399(2) .

loop_
_geom_torsion_atom_site_label_1
_geom_torsion_atom_site_label_2
_geom_torsion_atom_site_label_3
_geom_torsion_atom_site_label_4
_geom_torsion
_geom_torsion_site_symmetry_1
_geom_torsion_site_symmetry_4
C5 C1 C2 C3 0.7(3) . .
Cl1 C1 C2 C3 -179.04(14) . .
C5 C1 C2 Cl2 -179.28(14) . .
Cl1 C1 C2 Cl2 1.0(2) . .
C1 C2 C3 C4 0.7(3) . .
Cl2 C2 C3 C4 -179.38(13) . .
C1 C2 C3 Cl5 -178.67(14) . .
Cl2 C2 C3 Cl5 1.3(2) . .
C2 C3 C4 C6 -2.0(3) . .
Cl5 C3 C4 C6 177.37(13) . .
C2 C3 C4 C4 177.20(16) . 3_655
Cl5 C3 C4 C4 -3.5(2) . 3_655
C2 C1 C5 C6 -0.7(3) . .
Cl1 C1 C5 C6 179.06(13) . .
C2 C1 C5 Cl3 -179.13(14) . .
Cl1 C1 C5 Cl3 0.6(2) . .
C3 C4 C6 C5 2.0(2) . .
C4 C4 C6 C5 -177.18(16) 3_655 .
C3 C4 C6 Cl4 -177.94(13) . .
C4 C4 C6 Cl4 2.9(2) 3_655 .
C1 C5 C6 C4 -0.7(3) . .
Cl3 C5 C6 C4 177.79(13) . .
C1 C5 C6 Cl4 179.23(13) . .
Cl3 C5 C6 Cl4 -2.3(2) . .
